data_7715149
loop_
_publ_author_name
'Abirami, Arunachalam'
'Devan, Umapathy'
'Ramesh, Rengan'
'Antony Joseph Velanganni, Arockiam'
'Ma&#x142;ecki, Jan Grzegorz'

_publ_section_title
;
 Exploring the cytotoxicity of dinuclear Ru(II)&#xa0;<i>p</i>-cymene
 complexes appended <i>N</i>,<i>N</i>'-bis(4-substituted
 benzoyl)hydrazines: insights into the mechanism of apoptotic cell death.
;
_journal_issue 11
_journal_name_full 'Dalton transactions (Cambridge, England : 2003)'
_journal_page_first 5167
_journal_page_last 5179
_journal_paper_doi 10.1039/d3dt04234k
_journal_volume 53
_journal_year 2024
_chemical_formula_moiety 'C34 H38 Cl2 N2 O2 Ru2'
_chemical_formula_sum 'C34 H38 Cl2 N2 O2 Ru2'
_chemical_formula_weight 779.70
_space_group_crystal_system monoclinic
_space_group_IT_number 14
_space_group_name_Hall '-P 2yn'
_space_group_name_H-M_alt 'P 1 21/n 1'
_atom_sites_solution_hydrogens geom
_atom_sites_solution_primary direct
_audit_creation_date 2024-01-04
_audit_creation_method
;
Olex2 1.5
(compiled 2023.08.24 svn.re1ec1418 for OlexSys, GUI svn.r6817)
;
_audit_update_record
;
2024-01-06 deposited with the CCDC.	2024-02-13 downloaded from the CCDC.
;
_cell_angle_alpha 90
_cell_angle_beta 96.945(5)
_cell_angle_gamma 90
_cell_formula_units_Z 2
_cell_length_a 9.2655(5)
_cell_length_b 9.9605(7)
_cell_length_c 18.2413(11)
_cell_measurement_reflns_used 3592
_cell_measurement_temperature 295(2)
_cell_measurement_theta_max 28.6420
_cell_measurement_theta_min 3.9620
_cell_volume 1671.12(18)
_computing_cell_refinement 'CrysAlisPro 1.171.41.93a (Rigaku OD, 2020)'
_computing_data_collection 'CrysAlisPro 1.171.41.93a (Rigaku OD, 2020)'
_computing_data_reduction 'CrysAlisPro 1.171.41.93a (Rigaku OD, 2020)'
_computing_molecular_graphics 'Olex2 1.5 (Dolomanov et al., 2009)'
_computing_publication_material 'Olex2 1.5 (Dolomanov et al., 2009)'
_computing_structure_refinement 'SHELXL 2019/3 (Sheldrick, 2015)'
_diffrn_ambient_temperature 295(2)
_diffrn_detector 'CCD plate'
_diffrn_detector_area_resol_mean 10.4015
_diffrn_detector_type Atlas
_diffrn_measured_fraction_theta_full 0.997
_diffrn_measured_fraction_theta_max 0.860
_diffrn_measurement_details
;
List of Runs (angles in degrees, time in seconds):

  # Type    Start    End  Width  t~exp~   \w     \q     \k     \f   Frames
#--------------------------------------------------------------------------
  1  \w      4.00  52.00   1.00    5.57    --   10.68 -99.00  60.00   48
  2  \w     26.00  53.00   1.00    5.57    --   10.68-105.00 -32.00   27
  3  \w    -55.00  76.00   1.00    5.57    --  -10.84   0.00  30.00  131
;
_diffrn_measurement_device 'four-circle diffractometer'
_diffrn_measurement_device_type 'Xcalibur, Atlas, Gemini ultra'
_diffrn_measurement_method '\w scans'
_diffrn_orient_matrix_type 'CrysAlisPro convention (1999,Acta A55,543-557)'
_diffrn_orient_matrix_UB_11 0.0302729000
_diffrn_orient_matrix_UB_12 0.0654049000
_diffrn_orient_matrix_UB_13 0.0041974000
_diffrn_orient_matrix_UB_21 -0.0600059000
_diffrn_orient_matrix_UB_22 0.0211779000
_diffrn_orient_matrix_UB_23 0.0178279000
_diffrn_orient_matrix_UB_31 0.0377355000
_diffrn_orient_matrix_UB_32 -0.0188231000
_diffrn_orient_matrix_UB_33 0.0346042000
_diffrn_radiation_monochromator graphite
_diffrn_radiation_probe x-ray
_diffrn_radiation_type 'Mo K\a'
_diffrn_radiation_wavelength 0.71073
_diffrn_reflns_av_R_equivalents 0.0372
_diffrn_reflns_av_unetI/netI 0.0544
_diffrn_reflns_Laue_measured_fraction_full 0.997
_diffrn_reflns_Laue_measured_fraction_max 0.860
_diffrn_reflns_limit_h_max 12
_diffrn_reflns_limit_h_min -8
_diffrn_reflns_limit_k_max 13
_diffrn_reflns_limit_k_min -9
_diffrn_reflns_limit_l_max 23
_diffrn_reflns_limit_l_min -22
_diffrn_reflns_number 8923
_diffrn_reflns_point_group_measured_fraction_full 0.997
_diffrn_reflns_point_group_measured_fraction_max 0.860
_diffrn_reflns_theta_full 25.242
_diffrn_reflns_theta_max 29.189
_diffrn_reflns_theta_min 3.599
_diffrn_source 'fine-focus sealed X-ray tube'
_diffrn_source_type 'Enhance (Mo) X-ray Source'
_exptl_absorpt_coefficient_mu 1.096
_exptl_absorpt_correction_T_max 1.00000
_exptl_absorpt_correction_T_min 0.43025
_exptl_absorpt_correction_type multi-scan
_exptl_absorpt_process_details
;
CrysAlisPro 1.171.41.93a (Rigaku Oxford Diffraction, 2020)
Empirical absorption correction using spherical harmonics,
implemented in SCALE3 ABSPACK scaling algorithm.
;
_exptl_crystal_colour red
_exptl_crystal_density_diffrn 1.550
_exptl_crystal_description plate
_exptl_crystal_F_000 788
_exptl_crystal_size_max 0.38
_exptl_crystal_size_mid 0.15
_exptl_crystal_size_min 0.04
_refine_diff_density_max 0.617
_refine_diff_density_min -0.642
_refine_diff_density_rms 0.106
_refine_ls_extinction_method none
_refine_ls_goodness_of_fit_ref 1.086
_refine_ls_hydrogen_treatment constr
_refine_ls_matrix_type full
_refine_ls_number_parameters 204
_refine_ls_number_reflns 3884
_refine_ls_number_restraints 0
_refine_ls_restrained_S_all 1.086
_refine_ls_R_factor_all 0.0621
_refine_ls_R_factor_gt 0.0405
_refine_ls_shift/su_max 0.001
_refine_ls_shift/su_mean 0.000
_refine_ls_structure_factor_coef Fsqd
_refine_ls_weighting_details 'w=1/[\s^2^(Fo^2^)+(0.0369P)^2^+0.1249P] where P=(Fo^2^+2Fc^2^)/3'
_refine_ls_weighting_scheme calc
_refine_ls_wR_factor_gt 0.0814
_refine_ls_wR_factor_ref 0.0943
_reflns_Friedel_coverage 0.000
_reflns_number_gt 2991
_reflns_number_total 3884
_reflns_threshold_expression 'I > 2\s(I)'
_cod_data_source_file d3dt04234k2.cif
_cod_data_source_block arp4
_cod_depositor_comments 'Adding full bibliography for 7715148--7715149.cif.'
_cod_original_cell_volume 1671.11(19)
_cod_database_code 7715149
_shelx_shelxl_version_number 2019/3
_chemical_oxdiff_formula 'C32 H33 Cl3 N4 O1 Ru2'
_shelx_space_group_comment
;
The symmetry employed for this shelxl refinement is uniquely defined
by the following loop, which should always be used as a source of
symmetry information in preference to the above space-group names.
They are only intended as comments.
;
_olex2_refinement_description
;
1. Fixed Uiso
 At 1.2 times of:
  All C(H) groups, All C(H,H) groups
 At 1.5 times of:
  All C(H,H,H) groups
2. Others
 Sof(H15)=Sof(C16)=Sof(H16A)=Sof(H16B)=Sof(H16C)=1-FVAR(1)
 Sof(H15A)=Sof(C16A)=Sof(H16D)=Sof(H16E)=Sof(H16F)=FVAR(1)
3.a Ternary CH refined with riding coordinates:
 C15(H15), C15(H15A)
3.b Aromatic/amide H refined with riding coordinates:
 C3(H3), C4(H4), C5(H5), C6(H6), C7(H7), C9(H9), C10(H10), C12(H12), C13(H13)
3.c Idealised Me refined as rotating group:
 C14(H14A,H14B,H14C), C17(H17A,H17B,H17C), C16(H16A,H16B,H16C), C16A(H16D,H16E,
 H16F)
;
_olex2_submission_special_instructions 'No special instructions were received'
_oxdiff_exptl_absorpt_empirical_details
;
Empirical correction (ABSPACK) includes:
- Absorption correction using spherical harmonics
- Frame scaling
;
_oxdiff_exptl_absorpt_empirical_full_max 1.441
_oxdiff_exptl_absorpt_empirical_full_min 0.516

loop_
_space_group_symop_operation_xyz
'x, y, z'
'-x+1/2, y+1/2, -z+1/2'
'-x, -y, -z'
'x-1/2, -y-1/2, z-1/2'

loop_
_atom_site_label
_atom_site_type_symbol
_atom_site_fract_x
_atom_site_fract_y
_atom_site_fract_z
_atom_site_U_iso_or_equiv
_atom_site_adp_type
_atom_site_occupancy
_atom_site_site_symmetry_order
_atom_site_calc_flag
_atom_site_refinement_flags_posn
_atom_site_refinement_flags_adp
_atom_site_refinement_flags_occupancy
_atom_site_disorder_assembly
_atom_site_disorder_group
Ru1 Ru 0.27699(3) 0.49017(3) 0.06035(2) 0.02669(10) Uani 1 1 d . . . . .
Cl1 Cl 0.24321(10) 0.71496(10) 0.01216(5) 0.0439(2) Uani 1 1 d . . . . .
O1 O 0.2687(2) 0.4337(3) -0.04889(11) 0.0346(6) Uani 1 1 d . . . . .
N1 N 0.4895(3) 0.5160(3) 0.03705(14) 0.0278(6) Uani 1 1 d . . . . .
C1 C 0.6098(3) 0.5582(4) 0.07534(16) 0.0298(7) Uani 1 1 d . . . . .
C2 C 0.6099(3) 0.6040(4) 0.15324(17) 0.0356(8) Uani 1 1 d . . . . .
C3 C 0.5405(4) 0.7191(4) 0.1703(2) 0.0465(10) Uani 1 1 d . . . . .
H3 H 0.488780 0.769186 0.132881 0.056 Uiso 1 1 calc R U . . .
C4 C 0.5469(5) 0.7613(5) 0.2425(2) 0.0601(12) Uani 1 1 d . . . . .
H4 H 0.500209 0.840009 0.253732 0.072 Uiso 1 1 calc R U . . .
C5 C 0.6219(5) 0.6874(6) 0.2976(2) 0.0704(15) Uani 1 1 d . . . . .
H5 H 0.624499 0.715159 0.346446 0.084 Uiso 1 1 calc R U . . .
C6 C 0.6927(6) 0.5738(7) 0.2817(2) 0.0760(16) Uani 1 1 d . . . . .
H6 H 0.744761 0.524874 0.319472 0.091 Uiso 1 1 calc R U . . .
C7 C 0.6877(5) 0.5299(5) 0.2085(2) 0.0593(13) Uani 1 1 d . . . . .
H7 H 0.735978 0.452019 0.197336 0.071 Uiso 1 1 calc R U . . .
C8 C 0.1570(4) 0.5395(4) 0.15450(19) 0.0438(9) Uani 1 1 d . . . . .
C9 C 0.2923(4) 0.4829(4) 0.18101(19) 0.0426(10) Uani 1 1 d . . . . .
H9 H 0.353205 0.526970 0.217597 0.051 Uiso 1 1 calc R U . . .
C10 C 0.3363(4) 0.3601(4) 0.15255(18) 0.0421(9) Uani 1 1 d . . . . .
H10 H 0.428136 0.326938 0.169554 0.051 Uiso 1 1 calc R U . . .
C11 C 0.2473(4) 0.2855(4) 0.09958(19) 0.0447(9) Uani 1 1 d . . . . .
C12 C 0.1104(4) 0.3444(4) 0.07436(18) 0.0431(10) Uani 1 1 d . . . . .
H12 H 0.048308 0.298955 0.038900 0.052 Uiso 1 1 calc R U . . .
C13 C 0.0653(4) 0.4667(4) 0.1003(2) 0.0437(10) Uani 1 1 d . . . . .
H13 H -0.025278 0.501161 0.082039 0.052 Uiso 1 1 calc R U . . .
C14 C 0.1104(6) 0.6745(6) 0.1787(2) 0.0784(15) Uani 1 1 d . . . . .
H14A H 0.190167 0.717135 0.208236 0.118 Uiso 1 1 calc R U . . .
H14B H 0.030610 0.664199 0.207267 0.118 Uiso 1 1 calc R U . . .
H14C H 0.080365 0.728753 0.136067 0.118 Uiso 1 1 calc R U . . .
C15 C 0.2917(7) 0.1525(5) 0.0692(3) 0.0755(15) Uani 1 1 d . . . . .
H15 H 0.253879 0.145822 0.016762 0.091 Uiso 0.595(10) 1 calc R U P A 1
H15A H 0.397895 0.144993 0.074570 0.091 Uiso 0.405(10) 1 calc R U P A 2
C17 C 0.2284(17) 0.0431(7) 0.1114(5) 0.239(8) Uani 1 1 d . . . . .
H17A H 0.245973 0.062190 0.163270 0.359 Uiso 1 1 calc R U . . .
H17B H 0.272950 -0.040857 0.101407 0.359 Uiso 1 1 calc R U . . .
H17C H 0.125541 0.037787 0.096536 0.359 Uiso 1 1 calc R U . . .
C16 C 0.4422(11) 0.1243(11) 0.0786(6) 0.113(4) Uani 0.595(10) 1 d . . P A 1
H16A H 0.494299 0.198934 0.061397 0.170 Uiso 0.595(10) 1 calc R U P A 1
H16B H 0.460535 0.045435 0.050907 0.170 Uiso 0.595(10) 1 calc R U P A 1
H16C H 0.474149 0.109176 0.130020 0.170 Uiso 0.595(10) 1 calc R U P A 1
C16A C 0.228(2) 0.1143(15) -0.0092(6) 0.111(7) Uani 0.405(10) 1 d . . P A 2
H16D H 0.126904 0.092602 -0.009796 0.166 Uiso 0.405(10) 1 calc R U P A 2
H16E H 0.278993 0.037762 -0.025122 0.166 Uiso 0.405(10) 1 calc R U P A 2
H16F H 0.238103 0.188329 -0.041826 0.166 Uiso 0.405(10) 1 calc R U P A 2

loop_
_atom_site_aniso_label
_atom_site_aniso_U_11
_atom_site_aniso_U_22
_atom_site_aniso_U_33
_atom_site_aniso_U_23
_atom_site_aniso_U_13
_atom_site_aniso_U_12
Ru1 0.02458(16) 0.03149(17) 0.02446(16) -0.00091(11) 0.00484(10) -0.00092(11)
Cl1 0.0452(5) 0.0354(5) 0.0504(5) 0.0072(4) 0.0032(4) 0.0011(4)
O1 0.0278(12) 0.0457(16) 0.0306(12) -0.0102(11) 0.0051(9) -0.0040(12)
N1 0.0260(14) 0.0355(17) 0.0227(13) -0.0050(11) 0.0066(10) -0.0003(12)
C1 0.0270(17) 0.0336(19) 0.0284(17) -0.0066(14) 0.0020(13) 0.0044(15)
C2 0.0307(18) 0.046(2) 0.0301(18) -0.0072(16) 0.0048(13) -0.0039(17)
C3 0.046(2) 0.051(3) 0.042(2) -0.0139(18) 0.0050(16) -0.004(2)
C4 0.061(3) 0.064(3) 0.058(3) -0.030(2) 0.016(2) -0.009(2)
C5 0.068(3) 0.103(4) 0.040(3) -0.030(3) 0.010(2) -0.014(3)
C6 0.077(3) 0.116(5) 0.031(2) -0.005(3) -0.009(2) 0.011(4)
C7 0.059(3) 0.076(3) 0.040(2) -0.007(2) -0.0049(19) 0.020(2)
C8 0.051(2) 0.050(2) 0.036(2) 0.0037(17) 0.0249(17) -0.001(2)
C9 0.050(2) 0.053(3) 0.0258(18) 0.0018(16) 0.0067(15) -0.0154(19)
C10 0.039(2) 0.050(2) 0.037(2) 0.0143(18) 0.0025(15) -0.0013(19)
C11 0.062(3) 0.032(2) 0.042(2) 0.0066(17) 0.0105(17) -0.0069(19)
C12 0.043(2) 0.051(3) 0.0345(19) 0.0050(17) 0.0017(15) -0.018(2)
C13 0.0302(19) 0.061(3) 0.042(2) 0.0093(19) 0.0145(15) 0.0007(19)
C14 0.104(4) 0.074(4) 0.066(3) -0.015(3) 0.043(3) 0.015(3)
C15 0.112(5) 0.036(3) 0.081(4) 0.003(2) 0.022(3) 0.002(3)
C17 0.53(2) 0.037(4) 0.190(9) -0.017(5) 0.189(12) -0.025(8)
C16 0.099(8) 0.068(7) 0.184(11) -0.026(7) 0.062(7) 0.028(6)
C16A 0.211(19) 0.061(9) 0.055(8) -0.029(7) -0.004(9) 0.003(11)

loop_
_atom_type_symbol
_atom_type_description
_atom_type_scat_dispersion_real
_atom_type_scat_dispersion_imag
_atom_type_scat_source
C C 0.0033 0.0016 'International Tables Vol C Tables 4.2.6.8 and 6.1.1.4'
H H 0.0000 0.0000 'International Tables Vol C Tables 4.2.6.8 and 6.1.1.4'
Cl Cl 0.1484 0.1585 'International Tables Vol C Tables 4.2.6.8 and 6.1.1.4'
N N 0.0061 0.0033 'International Tables Vol C Tables 4.2.6.8 and 6.1.1.4'
O O 0.0106 0.0060 'International Tables Vol C Tables 4.2.6.8 and 6.1.1.4'
Ru Ru -1.2594 0.8363 'International Tables Vol C Tables 4.2.6.8 and 6.1.1.4'

loop_
_geom_angle_atom_site_label_1
_geom_angle_atom_site_label_2
_geom_angle_atom_site_label_3
_geom_angle
_geom_angle_site_symmetry_1
_geom_angle_site_symmetry_3
_geom_angle_publ_flag
O1 Ru1 Cl1 85.02(8) . . ?
O1 Ru1 N1 76.22(9) . . ?
O1 Ru1 C8 147.94(13) . . ?
O1 Ru1 C9 162.23(14) . . ?
O1 Ru1 C10 124.71(13) . . ?
O1 Ru1 C11 94.04(12) . . ?
O1 Ru1 C12 89.28(11) . . ?
O1 Ru1 C13 111.26(12) . . ?
N1 Ru1 Cl1 83.97(8) . . ?
N1 Ru1 C8 135.12(13) . . ?
N1 Ru1 C9 105.16(13) . . ?
N1 Ru1 C10 94.35(12) . . ?
N1 Ru1 C11 109.97(13) . . ?
N1 Ru1 C12 144.71(14) . . ?
N1 Ru1 C13 172.36(11) . . ?
C8 Ru1 Cl1 91.23(11) . . ?
C9 Ru1 Cl1 112.74(11) . . ?
C9 Ru1 C8 37.26(15) . . ?
C10 Ru1 Cl1 149.05(11) . . ?
C10 Ru1 C8 68.28(15) . . ?
C10 Ru1 C9 37.94(14) . . ?
C10 Ru1 C11 37.83(14) . . ?
C10 Ru1 C12 67.60(13) . . ?
C10 Ru1 C13 80.17(14) . . ?
C11 Ru1 Cl1 165.43(11) . . ?
C11 Ru1 C8 81.84(15) . . ?
C11 Ru1 C9 68.66(14) . . ?
C12 Ru1 Cl1 127.23(11) . . ?
C12 Ru1 C8 67.87(15) . . ?
C12 Ru1 C9 79.57(13) . . ?
C12 Ru1 C11 38.21(14) . . ?
C12 Ru1 C13 37.31(15) . . ?
C13 Ru1 Cl1 97.96(12) . . ?
C13 Ru1 C8 37.75(15) . . ?
C13 Ru1 C9 67.26(14) . . ?
C13 Ru1 C11 68.79(16) . . ?
C1 O1 Ru1 114.54(18) 3_665 . ?
N1 N1 Ru1 114.0(2) 3_665 . ?
C1 N1 Ru1 134.1(2) . . ?
C1 N1 N1 111.9(3) . 3_665 ?
O1 C1 N1 123.3(3) 3_665 . ?
O1 C1 C2 116.1(3) 3_665 . ?
N1 C1 C2 120.5(3) . . ?
C3 C2 C1 121.8(3) . . ?
C3 C2 C7 120.0(3) . . ?
C7 C2 C1 118.1(4) . . ?
C2 C3 H3 119.8 . . ?
C2 C3 C4 120.4(4) . . ?
C4 C3 H3 119.8 . . ?
C3 C4 H4 120.0 . . ?
C5 C4 C3 119.9(4) . . ?
C5 C4 H4 120.0 . . ?
C4 C5 H5 119.8 . . ?
C6 C5 C4 120.5(4) . . ?
C6 C5 H5 119.8 . . ?
C5 C6 H6 119.9 . . ?
C5 C6 C7 120.3(4) . . ?
C7 C6 H6 119.9 . . ?
C2 C7 C6 118.9(4) . . ?
C2 C7 H7 120.5 . . ?
C6 C7 H7 120.5 . . ?
C9 C8 Ru1 70.5(2) . . ?
C9 C8 C13 117.9(4) . . ?
C9 C8 C14 122.4(4) . . ?
C13 C8 Ru1 70.2(2) . . ?
C13 C8 C14 119.6(4) . . ?
C14 C8 Ru1 128.3(3) . . ?
Ru1 C9 H9 131.7 . . ?
C8 C9 Ru1 72.2(2) . . ?
C8 C9 H9 119.8 . . ?
C8 C9 C10 120.5(3) . . ?
C10 C9 Ru1 69.18(19) . . ?
C10 C9 H9 119.8 . . ?
Ru1 C10 H10 127.9 . . ?
C9 C10 Ru1 72.9(2) . . ?
C9 C10 H10 118.6 . . ?
C11 C10 Ru1 72.9(2) . . ?
C11 C10 C9 122.7(3) . . ?
C11 C10 H10 118.6 . . ?
C10 C11 Ru1 69.3(2) . . ?
C10 C11 C12 115.5(4) . . ?
C10 C11 C15 123.5(4) . . ?
C12 C11 Ru1 69.7(2) . . ?
C12 C11 C15 120.9(4) . . ?
C15 C11 Ru1 130.2(3) . . ?
Ru1 C12 H12 129.6 . . ?
C11 C12 Ru1 72.1(2) . . ?
C11 C12 H12 118.5 . . ?
C13 C12 Ru1 72.5(2) . . ?
C13 C12 C11 123.0(3) . . ?
C13 C12 H12 118.5 . . ?
Ru1 C13 H13 130.5 . . ?
C8 C13 Ru1 72.1(2) . . ?
C8 C13 H13 119.9 . . ?
C12 C13 Ru1 70.2(2) . . ?
C12 C13 C8 120.3(4) . . ?
C12 C13 H13 119.9 . . ?
C8 C14 H14A 109.5 . . ?
C8 C14 H14B 109.5 . . ?
C8 C14 H14C 109.5 . . ?
H14A C14 H14B 109.5 . . ?
H14A C14 H14C 109.5 . . ?
H14B C14 H14C 109.5 . . ?
C11 C15 H15 109.7 . . ?
C11 C15 H15A 110.1 . . ?
C11 C15 C16A 118.1(7) . . ?
C17 C15 C11 108.0(5) . . ?
C17 C15 H15 109.7 . . ?
C17 C15 H15A 110.1 . . ?
C17 C15 C16A 99.7(8) . . ?
C16 C15 C11 116.0(6) . . ?
C16 C15 H15 109.7 . . ?
C16 C15 C17 103.6(8) . . ?
C16A C15 H15A 110.1 . . ?
C15 C17 H17A 109.5 . . ?
C15 C17 H17B 109.5 . . ?
C15 C17 H17C 109.5 . . ?
H17A C17 H17B 109.5 . . ?
H17A C17 H17C 109.5 . . ?
H17B C17 H17C 109.5 . . ?
C15 C16 H16A 109.5 . . ?
C15 C16 H16B 109.5 . . ?
C15 C16 H16C 109.5 . . ?
H16A C16 H16B 109.5 . . ?
H16A C16 H16C 109.5 . . ?
H16B C16 H16C 109.5 . . ?
C15 C16A H16D 109.5 . . ?
C15 C16A H16E 109.5 . . ?
C15 C16A H16F 109.5 . . ?
H16D C16A H16E 109.5 . . ?
H16D C16A H16F 109.5 . . ?
H16E C16A H16F 109.5 . . ?

loop_
_geom_bond_atom_site_label_1
_geom_bond_atom_site_label_2
_geom_bond_distance
_geom_bond_site_symmetry_2
_geom_bond_publ_flag
Ru1 Cl1 2.4118(10) . ?
Ru1 O1 2.063(2) . ?
Ru1 N1 2.080(3) . ?
Ru1 C8 2.211(4) . ?
Ru1 C9 2.190(3) . ?
Ru1 C10 2.142(3) . ?
Ru1 C11 2.189(4) . ?
Ru1 C12 2.156(4) . ?
Ru1 C13 2.186(4) . ?
O1 C1 1.280(4) 3_665 ?
N1 N1 1.425(5) 3_665 ?
N1 C1 1.311(4) . ?
C1 C2 1.493(4) . ?
C2 C3 1.368(5) . ?
C2 C7 1.381(5) . ?
C3 H3 0.9300 . ?
C3 C4 1.377(5) . ?
C4 H4 0.9300 . ?
C4 C5 1.367(7) . ?
C5 H5 0.9300 . ?
C5 C6 1.357(7) . ?
C6 H6 0.9300 . ?
C6 C7 1.399(6) . ?
C7 H7 0.9300 . ?
C8 C9 1.406(6) . ?
C8 C13 1.422(6) . ?
C8 C14 1.495(6) . ?
C9 H9 0.9300 . ?
C9 C10 1.409(6) . ?
C10 H10 0.9300 . ?
C10 C11 1.404(5) . ?
C11 C12 1.422(5) . ?
C11 C15 1.512(6) . ?
C12 H12 0.9300 . ?
C12 C13 1.389(6) . ?
C13 H13 0.9300 . ?
C14 H14A 0.9600 . ?
C14 H14B 0.9600 . ?
C14 H14C 0.9600 . ?
C15 H15 0.9800 . ?
C15 H15A 0.9800 . ?
C15 C17 1.494(9) . ?
C15 C16 1.413(11) . ?
C15 C16A 1.527(11) . ?
C17 H17A 0.9600 . ?
C17 H17B 0.9600 . ?
C17 H17C 0.9600 . ?
C16 H16A 0.9600 . ?
C16 H16B 0.9600 . ?
C16 H16C 0.9600 . ?
C16A H16D 0.9600 . ?
C16A H16E 0.9600 . ?
C16A H16F 0.9600 . ?

loop_
_geom_torsion_atom_site_label_1
_geom_torsion_atom_site_label_2
_geom_torsion_atom_site_label_3
_geom_torsion_atom_site_label_4
_geom_torsion
_geom_torsion_site_symmetry_1
_geom_torsion_site_symmetry_2
_geom_torsion_site_symmetry_3
_geom_torsion_site_symmetry_4
_geom_torsion_publ_flag
Ru1 N1 C1 O1 -179.8(2) . . . 3_665 ?
Ru1 N1 C1 C2 -1.7(5) . . . . ?
Ru1 C8 C9 C10 -51.5(3) . . . . ?
Ru1 C8 C13 C12 53.1(3) . . . . ?
Ru1 C9 C10 C11 -55.7(3) . . . . ?
Ru1 C10 C11 C12 -53.7(3) . . . . ?
Ru1 C10 C11 C15 125.3(4) . . . . ?
Ru1 C11 C12 C13 -54.1(3) . . . . ?
Ru1 C11 C15 C17 -172.9(7) . . . . ?
Ru1 C11 C15 C16 71.5(8) . . . . ?
Ru1 C11 C15 C16A -60.9(10) . . . . ?
Ru1 C12 C13 C8 -53.9(3) . . . . ?
O1 C1 C2 C3 109.9(4) 3_665 . . . ?
O1 C1 C2 C7 -67.4(5) 3_665 . . . ?
N1 N1 C1 O1 -1.3(5) 3_665 . . 3_665 ?
N1 N1 C1 C2 176.7(3) 3_665 . . . ?
N1 C1 C2 C3 -68.3(5) . . . . ?
N1 C1 C2 C7 114.4(4) . . . . ?
C1 C2 C3 C4 -177.7(3) . . . . ?
C1 C2 C7 C6 178.0(4) . . . . ?
C2 C3 C4 C5 -0.5(6) . . . . ?
C3 C2 C7 C6 0.7(7) . . . . ?
C3 C4 C5 C6 1.2(7) . . . . ?
C4 C5 C6 C7 -1.0(8) . . . . ?
C5 C6 C7 C2 0.0(8) . . . . ?
C7 C2 C3 C4 -0.5(6) . . . . ?
C8 C9 C10 Ru1 52.9(3) . . . . ?
C8 C9 C10 C11 -2.8(6) . . . . ?
C9 C8 C13 Ru1 -53.7(3) . . . . ?
C9 C8 C13 C12 -0.6(5) . . . . ?
C9 C10 C11 Ru1 55.7(3) . . . . ?
C9 C10 C11 C12 2.0(5) . . . . ?
C9 C10 C11 C15 -179.1(4) . . . . ?
C10 C11 C12 Ru1 53.5(3) . . . . ?
C10 C11 C12 C13 -0.6(5) . . . . ?
C10 C11 C15 C17 96.9(8) . . . . ?
C10 C11 C15 C16 -18.8(8) . . . . ?
C10 C11 C15 C16A -151.2(9) . . . . ?
C11 C12 C13 Ru1 53.9(3) . . . . ?
C11 C12 C13 C8 0.0(6) . . . . ?
C12 C11 C15 C17 -84.3(8) . . . . ?
C12 C11 C15 C16 160.1(7) . . . . ?
C12 C11 C15 C16A 27.7(10) . . . . ?
C13 C8 C9 Ru1 53.5(3) . . . . ?
C13 C8 C9 C10 2.0(5) . . . . ?
C14 C8 C9 Ru1 -123.6(4) . . . . ?
C14 C8 C9 C10 -175.2(4) . . . . ?
C14 C8 C13 Ru1 123.5(4) . . . . ?
C14 C8 C13 C12 176.6(4) . . . . ?
C15 C11 C12 Ru1 -125.5(4) . . . . ?
C15 C11 C12 C13 -179.6(4) . . . . ?
